data_1558597
loop_
_publ_author_name
'Kansikas, Jarno'
'Leskela, Markku'
'Kenessey, Gabor'
'Werner, Per-Erik'
'Liptay, Gyorgy'

_publ_section_title
;
 Pyridine-Type Complexes of Transition-Metal Halides. VI. Preparation and
 Characterization of 2,6- and 3,5-Dimethylpyridine Complexes of Cobalt(II)
 Halides; the Crystal Structure of Di(2,6-dimethylpyridinium)
 Tetrachlorocobaltate(II) and
 Dichlorotetrakis(3,5-dimethylpyridine)cobalt(II)
;
_journal_name_full 'Acta Chemica Scandinavica'
_journal_page_first 951
_journal_page_last 959
_journal_paper_doi 10.3891/acta.chem.scand.48-0951
_journal_volume 48
_journal_year 1994
_chemical_formula_sum 'C14 H20 Cl4 Co N2'
_chemical_formula_weight 417.0
_chemical_name_common
;
Di(2,6-dimethylpyridinium) Tetrachlorocobaltate(II)
;
_space_group_IT_number 60
_space_group_name_Hall '-P 2n 2ab'
_space_group_name_H-M_alt 'P b c n'
_symmetry_cell_setting orthorhombic
_symmetry_Int_Tables_number 60
_symmetry_space_group_name_Hall '-P 2n 2ab'
_symmetry_space_group_name_H-M 'P b c n'
_cell_angle_alpha 90.
_cell_angle_beta 90.
_cell_angle_gamma 90.
_cell_formula_units_Z 4
_cell_length_a 16.744(3)
_cell_length_b 8.832(2)
_cell_length_c 13.263(3)
_cell_volume 1961.4(7)
_diffrn_ambient_temperature 293
_diffrn_radiation_probe x-ray
_diffrn_radiation_type MoK\a
_diffrn_radiation_wavelength 0.71069
_exptl_absorpt_coefficient_mu 1.414
_exptl_crystal_density_diffrn 1.412
_exptl_crystal_F_000 852
_refine_ls_goodness_of_fit_ref 1.43
_refine_ls_number_parameters 97
_refine_ls_number_reflns 1256
_refine_ls_R_factor_gt 0.0431
_refine_ls_wR_factor_gt 0.0457
_cod_data_source_file Acta-Chem-Scand-1994-48-951-1.cif
_cod_data_source_block 1
_cod_original_cell_volume 1961.4(10)
_cod_database_code 1558597

loop_
_space_group_symop_id
_space_group_symop_operation_xyz
1 x,y,z
2 1/2-x,1/2-y,1/2+z
3 1/2+x,1/2-y,-z
4 -x,y,1/2-z
5 -x,-y,-z
6 1/2+x,1/2+y,1/2-z
7 1/2-x,1/2+y,z
8 x,-y,1/2+z

loop_
_atom_site_label
_atom_site_type_symbol
_atom_site_thermal_displace_type
_atom_site_fract_x
_atom_site_fract_y
_atom_site_fract_z
_atom_site_occupancy
_atom_site_U_iso_or_equiv
_atom_site_calc_flag
_atom_site_refinement_flags
_atom_site_disorder_assembly
_atom_site_disorder_group
Co Co Uiso 0.00000 0.22200(10) 0.25000 1.000 0.0460(10) . . . .
Cl1 Cl Uiso 0.10450(10) 0.08530(10) 0.19230(10) 1.000 0.0630(10) . . . .
Cl2 Cl Uiso 0.04330(10) 0.3738(2) 0.37740(10) 1.000 0.0740(10) . . . .
N1 N Uiso 0.1230(2) 0.3480(4) 0.0078(3) 1.000 0.0530(10) . . . .
C2 C Uiso 0.1875(3) 0.4170(5) 0.0471(3) 1.000 0.060(2) . . . .
C3 C Uiso 0.2586(3) 0.3961(7) -0.0026(4) 1.000 0.085(2) . . . .
C4 C Uiso 0.2594(4) 0.3092(7) -0.0891(5) 1.000 0.096(2) . . . .
C5 C Uiso 0.1928(4) 0.2420(6) -0.1251(4) 1.000 0.086(2) . . . .
C6 C Uiso 0.1230(3) 0.2615(5) -0.0759(4) 1.000 0.066(2) . . . .
C7 C Uiso 0.1761(3) 0.5105(7) 0.1386(4) 1.000 0.091(2) . . . .
C8 C Uiso 0.0451(3) 0.1926(7) -0.1050(4) 1.000 0.100(2) . . . .

loop_
_atom_type_symbol
_atom_type_description
_atom_type_scat_dispersion_real
_atom_type_scat_dispersion_imag
_atom_type_scat_source
C C 0.0033 0.0016 ' International Tables Vol C Tables 4.2.6.8 and 6.1.1.4'
Cl Cl 0.1484 0.1585 ' International Tables Vol C Tables 4.2.6.8 and 6.1.1.4'
Co Co 0.3494 0.9721 ' International Tables Vol C Tables 4.2.6.8 and 6.1.1.4'
N N 0.0061 0.0033 ' International Tables Vol C Tables 4.2.6.8 and 6.1.1.4'

loop_
_geom_angle_atom_site_label_1
_geom_angle_atom_site_label_2
_geom_angle_atom_site_label_3
_geom_angle
_geom_angle_site_symmetry_1
_geom_angle_site_symmetry_2
_geom_angle_site_symmetry_3
_geom_angle_publ_flag
Cl1 Co Cl2 108.64(6) 4_555 . 4_555 yes
Cl1 Co Cl1 115.40(6) . . 4_555 yes
Cl1 Co Cl2 108.06(5) . . 4_555 yes
Cl1 Co Cl2 108.64(6) . . . yes
Cl2 Co Cl2 107.80(7) . . 4_555 yes
Cl1 Co Cl2 108.06(5) 4_555 . . yes
C2 N1 C6 125.2(4) . . . yes
N1 C2 C7 117.8(4) . . . yes
N1 C2 C3 116.7(4) . . . yes
C3 C2 C7 125.5(5) . . . no
C2 C3 C4 118.8(5) . . . no
C3 C4 C5 122.0(6) . . . no
C4 C5 C6 119.2(5) . . . no
C5 C6 C8 125.5(5) . . . no
N1 C6 C5 118.1(5) . . . yes
N1 C6 C8 116.4(4) . . . yes

loop_
_geom_bond_atom_site_label_1
_geom_bond_atom_site_label_2
_geom_bond_distance
_geom_bond_site_symmetry_1
_geom_bond_site_symmetry_2
_geom_bond_publ_flag
Co Cl1 2.2594(16) . 4_555 yes
Co Cl1 2.2594(16) . . yes
Co Cl2 2.2756(17) . . yes
Co Cl2 2.2756(17) . 4_555 yes
N1 C2 1.345(6) . . yes
N1 C6 1.348(6) . . yes
C2 C3 1.373(7) . . no
C2 C7 1.480(7) . . no
C3 C4 1.380(9) . . no
C4 C5 1.351(9) . . no
C5 C6 1.350(8) . . no
C6 C8 1.490(7) . . no

loop_
_geom_torsion_atom_site_label_1
_geom_torsion_atom_site_label_2
_geom_torsion_atom_site_label_3
_geom_torsion_atom_site_label_4
_geom_torsion
_geom_torsion_site_symmetry_1
_geom_torsion_site_symmetry_2
_geom_torsion_site_symmetry_3
_geom_torsion_site_symmetry_4
_geom_torsion_publ_flag
C6 N1 C2 C3 -0.3(7) . . . . no
C6 N1 C2 C7 178.8(4) . . . . no
C2 N1 C6 C5 -0.2(7) . . . . no
C2 N1 C6 C8 178.6(4) . . . . no
N1 C2 C3 C4 1.0(8) . . . . no
C7 C2 C3 C4 -178.0(5) . . . . no
C2 C3 C4 C5 -1.3(9) . . . . no
C3 C4 C5 C6 0.8(9) . . . . no
C4 C5 C6 N1 0.0(8) . . . . no
C4 C5 C6 C8 -178.7(5) . . . . no
